data_4340746
loop_
_publ_author_name
'Kramer, Wesley W.'
'Cameron, Lindsay A.'
'Zarkesh, Ryan A.'
'Ziller, Joseph W.'
'Heyduk, Alan F.'

_publ_section_title
;
 Donor-Acceptor Ligand-to-Ligand Charge-Transfer Coordination Complexes of
 Nickel(II).
;
_journal_issue 16
_journal_name_full 'Inorganic chemistry'
_journal_page_first 8825
_journal_page_last 8837
_journal_paper_doi 10.1021/ic5017214
_journal_volume 53
_journal_year 2014
_chemical_formula_sum 'C44 H36 N2 Ni O2'
_chemical_formula_weight 683.46
_chemical_name_systematic
; 
 ? 
;
_space_group_crystal_system monoclinic
_space_group_IT_number 15
_space_group_name_Hall '-C 2yc'
_space_group_name_H-M_alt 'C 1 2/c 1'
_symmetry_space_group_name_Hall '-C 2yc'
_symmetry_space_group_name_H-M 'C 1 2/c 1'
_atom_sites_solution_hydrogens geom
_atom_sites_solution_primary direct
_atom_sites_solution_secondary difmap
_audit_creation_method SHELXL-2014
_cell_angle_alpha 90
_cell_angle_beta 109.2445(12)
_cell_angle_gamma 90
_cell_formula_units_Z 4
_cell_length_a 17.5572(17)
_cell_length_b 23.260(2)
_cell_length_c 8.5639(8)
_cell_measurement_reflns_used 6327
_cell_measurement_temperature 88(2)
_cell_measurement_theta_max 28.24
_cell_measurement_theta_min 2.46
_cell_volume 3301.9(5)
_computing_cell_refinement 'Bruker SAINT 8.34a, 2013'
_computing_data_collection 'Bruker APEX2 2013.10-0, 2013'
_computing_data_reduction 'Bruker SAINT 8.34a, 2013'
_computing_molecular_graphics 'Bruker SHELXTL'
_computing_publication_material 'Bruker SHELXTL'
_computing_structure_refinement 'SHELXL-2014 (Sheldrick, 2014)'
_computing_structure_solution 'Bruker SHELXTL 2013/1'
_diffrn_ambient_temperature 88(2)
_diffrn_measured_fraction_theta_full 1.000
_diffrn_measured_fraction_theta_max 0.951
_diffrn_measurement_device_type 'Bruker SMART APEX II CCD'
_diffrn_measurement_method '\f and \w scans'
_diffrn_radiation_type MoK\a
_diffrn_radiation_wavelength 0.71073
_diffrn_reflns_av_R_equivalents 0.0351
_diffrn_reflns_av_unetI/netI 0.0308
_diffrn_reflns_Laue_measured_fraction_full 1.000
_diffrn_reflns_Laue_measured_fraction_max 0.951
_diffrn_reflns_limit_h_max 23
_diffrn_reflns_limit_h_min -23
_diffrn_reflns_limit_k_max 30
_diffrn_reflns_limit_k_min -31
_diffrn_reflns_limit_l_max 11
_diffrn_reflns_limit_l_min -11
_diffrn_reflns_number 18153
_diffrn_reflns_point_group_measured_fraction_full 1.000
_diffrn_reflns_point_group_measured_fraction_max 0.951
_diffrn_reflns_theta_full 25.242
_diffrn_reflns_theta_max 29.005
_diffrn_reflns_theta_min 1.508
_diffrn_source 'fine-focus sealed tube'
_exptl_absorpt_coefficient_mu 0.630
_exptl_absorpt_correction_T_max 0.7458
_exptl_absorpt_correction_T_min 0.6767
_exptl_absorpt_correction_type multi-scan
_exptl_absorpt_process_details 'Bruker SADABS 2012/1'
_exptl_crystal_colour green
_exptl_crystal_density_diffrn 1.375
_exptl_crystal_density_meas ?
_exptl_crystal_density_method not_measured
_exptl_crystal_description irregular
_exptl_crystal_F_000 1432
_exptl_crystal_size_max 0.365
_exptl_crystal_size_mid 0.135
_exptl_crystal_size_min 0.100
_refine_diff_density_max 0.762
_refine_diff_density_min -0.270
_refine_diff_density_rms 0.072
_refine_ls_extinction_method none
_refine_ls_goodness_of_fit_ref 1.072
_refine_ls_hydrogen_treatment constr
_refine_ls_matrix_type full
_refine_ls_number_parameters 226
_refine_ls_number_reflns 4182
_refine_ls_number_restraints 0
_refine_ls_restrained_S_all 1.072
_refine_ls_R_factor_all 0.0469
_refine_ls_R_factor_gt 0.0390
_refine_ls_shift/su_max 0.001
_refine_ls_shift/su_mean 0.000
_refine_ls_structure_factor_coef Fsqd
_refine_ls_weighting_details 'w=1/[\s^2^(Fo^2^)+(0.0605P)^2^+2.3573P] where P=(Fo^2^+2Fc^2^)/3'
_refine_ls_weighting_scheme calc
_refine_ls_wR_factor_gt 0.1014
_refine_ls_wR_factor_ref 0.1067
_reflns_Friedel_coverage 0.000
_reflns_number_gt 3662
_reflns_number_total 4182
_reflns_threshold_expression 'I > 2\s(I)'
_cod_data_source_file ic5017214_si_002.cif
_cod_data_source_block afh420_3b
_cod_depositor_comments
;Adding full bibliography for 4340739--4340747.cif.

The following automatic conversions were performed:

'_exptl_crystal_density_meas' value 'not_measured' was changed to '?'
- the value is perceived as not measured.

Automatic conversion script
Id: cif_fix_values 3008 2015-01-20 13:52:24Z robertas 
;
_cod_database_code 4340746
_shelx_space_group_comment
; 
The symmetry employed for this shelxl refinement is uniquely defined 
by the following loop, which should always be used as a source of 
symmetry information in preference to the above space-group names. 
They are only intended as comments. 
;
_shelx_estimated_absorpt_t_min 0.803
_shelx_estimated_absorpt_t_max 0.940
_shelxl_version_number 2014-2

loop_
_space_group_symop_operation_xyz
'x, y, z'
'-x, y, -z+1/2'
'x+1/2, y+1/2, z'
'-x+1/2, y+1/2, -z+1/2'
'-x, -y, -z'
'x, -y, z-1/2'
'-x+1/2, -y+1/2, -z'
'x+1/2, -y+1/2, z-1/2'

loop_
_atom_site_label
_atom_site_type_symbol
_atom_site_fract_x
_atom_site_fract_y
_atom_site_fract_z
_atom_site_U_iso_or_equiv
_atom_site_adp_type
_atom_site_occupancy
_atom_site_site_symmetry_order
_atom_site_calc_flag
_atom_site_refinement_flags_posn
_atom_site_refinement_flags_adp
_atom_site_refinement_flags_occupancy
Ni1 Ni 0.0000 0.75842(2) 0.7500 0.01649(10) Uani 1 2 d S T P
O1 O 0.06346(7) 0.70269(5) 0.70768(14) 0.0201(2) Uani 1 1 d . . .
N1 N 0.07095(8) 0.81797(6) 0.73989(17) 0.0183(3) Uani 1 1 d . . .
C1 C 0.03349(9) 0.65080(7) 0.7250(2) 0.0192(3) Uani 1 1 d . . .
C2 C 0.06811(10) 0.59824(7) 0.6927(2) 0.0220(3) Uani 1 1 d . . .
C3 C 0.13313(11) 0.59850(8) 0.6305(2) 0.0264(4) Uani 1 1 d . . .
H3A H 0.1555 0.6341 0.6128 0.032 Uiso 1 1 calc R U .
C4 C 0.16441(12) 0.54812(9) 0.5952(2) 0.0341(4) Uani 1 1 d . . .
H4A H 0.2069 0.5488 0.5496 0.041 Uiso 1 1 calc R U .
C5 C 0.13328(12) 0.49548(9) 0.6268(3) 0.0365(5) Uani 1 1 d . . .
H5A H 0.1563 0.4605 0.6066 0.044 Uiso 1 1 calc R U .
C6 C 0.06978(12) 0.49432(8) 0.6868(2) 0.0329(4) Uani 1 1 d . . .
H6A H 0.0491 0.4583 0.7063 0.040 Uiso 1 1 calc R U .
C7 C 0.03435(10) 0.54534(7) 0.7202(2) 0.0249(4) Uani 1 1 d . . .
C8 C 0.04050(9) 0.86877(7) 0.7437(2) 0.0207(3) Uani 1 1 d . . .
C9 C 0.06553(10) 0.92836(7) 0.7365(2) 0.0253(4) Uani 1 1 d . . .
C10 C 0.13106(11) 0.95553(8) 0.7151(3) 0.0303(4) Uani 1 1 d . . .
H10A H 0.1757 0.9341 0.7072 0.036 Uiso 1 1 calc R U .
C11 C 0.12996(12) 1.01622(8) 0.7052(3) 0.0380(5) Uani 1 1 d . . .
H11A H 0.1737 1.0354 0.6853 0.046 Uiso 1 1 calc R U .
C12 C 0.06768(12) 1.04861(9) 0.7235(3) 0.0403(5) Uani 1 1 d . . .
H12A H 0.0699 1.0893 0.7182 0.048 Uiso 1 1 calc R U .
C13 C 0.0000 1.02188(11) 0.7500 0.0337(6) Uani 1 2 d S T P
C14 C 0.0000 0.96190(10) 0.7500 0.0273(5) Uani 1 2 d S T P
C15 C 0.15467(9) 0.81536(7) 0.7515(2) 0.0182(3) Uani 1 1 d . . .
C16 C 0.21258(10) 0.82131(7) 0.9079(2) 0.0198(3) Uani 1 1 d . . .
C17 C 0.29320(10) 0.82439(7) 0.9178(2) 0.0218(3) Uani 1 1 d . . .
H17A H 0.3335 0.8285 1.0231 0.026 Uiso 1 1 calc R U .
C18 C 0.31628(9) 0.82163(7) 0.7767(2) 0.0219(3) Uani 1 1 d . . .
C19 C 0.25693(10) 0.81350(7) 0.6243(2) 0.0236(3) Uani 1 1 d . . .
H19A H 0.2723 0.8102 0.5282 0.028 Uiso 1 1 calc R U .
C20 C 0.17503(10) 0.81004(7) 0.6080(2) 0.0211(3) Uani 1 1 d . . .
C21 C 0.18949(11) 0.82542(8) 1.0625(2) 0.0260(4) Uani 1 1 d . . .
H21A H 0.1447 0.7991 1.0536 0.039 Uiso 1 1 calc R U .
H21B H 0.1729 0.8649 1.0753 0.039 Uiso 1 1 calc R U .
H21C H 0.2359 0.8149 1.1588 0.039 Uiso 1 1 calc R U .
C22 C 0.40489(10) 0.82617(8) 0.7956(2) 0.0288(4) Uani 1 1 d . . .
H22A H 0.4106 0.8343 0.6877 0.043 Uiso 1 1 calc R U .
H22B H 0.4319 0.7898 0.8385 0.043 Uiso 1 1 calc R U .
H22C H 0.4295 0.8573 0.8727 0.043 Uiso 1 1 calc R U .
C23 C 0.11022(10) 0.80224(9) 0.4431(2) 0.0304(4) Uani 1 1 d . . .
H23A H 0.0797 0.7672 0.4451 0.046 Uiso 1 1 calc R U .
H23B H 0.1350 0.7991 0.3563 0.046 Uiso 1 1 calc R U .
H23C H 0.0738 0.8354 0.4205 0.046 Uiso 1 1 calc R U .

loop_
_atom_site_aniso_label
_atom_site_aniso_U_11
_atom_site_aniso_U_22
_atom_site_aniso_U_33
_atom_site_aniso_U_23
_atom_site_aniso_U_13
_atom_site_aniso_U_12
Ni1 0.01258(15) 0.01545(15) 0.02338(17) 0.000 0.00857(11) 0.000
O1 0.0165(5) 0.0184(5) 0.0273(6) 0.0002(4) 0.0100(5) 0.0005(4)
N1 0.0143(6) 0.0197(7) 0.0231(7) 0.0009(5) 0.0091(5) 0.0004(5)
C1 0.0166(7) 0.0180(8) 0.0215(8) 0.0002(6) 0.0041(6) 0.0002(6)
C2 0.0190(7) 0.0225(8) 0.0218(8) -0.0015(6) 0.0032(6) 0.0028(6)
C3 0.0222(8) 0.0287(9) 0.0277(9) -0.0022(7) 0.0073(7) 0.0038(7)
C4 0.0283(9) 0.0385(11) 0.0343(10) -0.0055(8) 0.0090(8) 0.0093(8)
C5 0.0351(10) 0.0298(10) 0.0404(11) -0.0078(8) 0.0068(9) 0.0125(8)
C6 0.0357(10) 0.0211(9) 0.0356(10) -0.0033(7) 0.0031(8) 0.0038(7)
C7 0.0234(8) 0.0222(8) 0.0245(8) -0.0017(7) 0.0016(7) 0.0018(6)
C8 0.0145(8) 0.0190(8) 0.0299(9) 0.0005(6) 0.0089(7) -0.0007(6)
C9 0.0182(8) 0.0199(8) 0.0382(10) 0.0016(7) 0.0099(7) -0.0002(6)
C10 0.0199(8) 0.0230(9) 0.0495(12) 0.0016(8) 0.0134(8) -0.0019(6)
C11 0.0258(9) 0.0242(9) 0.0654(14) 0.0031(9) 0.0167(9) -0.0074(7)
C12 0.0301(10) 0.0198(9) 0.0711(15) 0.0021(9) 0.0167(10) -0.0038(7)
C13 0.0238(12) 0.0202(12) 0.0563(18) 0.000 0.0118(12) 0.000
C14 0.0189(11) 0.0190(12) 0.0440(15) 0.000 0.0103(11) 0.000
C15 0.0139(7) 0.0156(7) 0.0276(8) 0.0020(6) 0.0101(6) 0.0010(5)
C16 0.0188(7) 0.0167(7) 0.0254(8) 0.0005(6) 0.0094(6) 0.0010(6)
C17 0.0161(7) 0.0212(8) 0.0268(9) 0.0010(6) 0.0053(6) -0.0003(6)
C18 0.0131(7) 0.0216(8) 0.0328(9) 0.0036(7) 0.0100(7) 0.0004(6)
C19 0.0200(8) 0.0267(9) 0.0287(9) 0.0049(7) 0.0142(7) 0.0019(6)
C20 0.0171(7) 0.0225(8) 0.0254(8) 0.0024(6) 0.0095(6) 0.0013(6)
C21 0.0257(8) 0.0301(9) 0.0242(9) -0.0032(7) 0.0108(7) -0.0002(7)
C22 0.0148(8) 0.0341(10) 0.0391(10) 0.0032(8) 0.0111(7) -0.0010(7)
C23 0.0203(8) 0.0468(11) 0.0247(9) 0.0010(8) 0.0083(7) 0.0027(8)

loop_
_atom_type_symbol
_atom_type_description
_atom_type_scat_dispersion_real
_atom_type_scat_dispersion_imag
_atom_type_scat_source
C C 0.0033 0.0016 'International Tables Vol C Tables 4.2.6.8 and 6.1.1.4'
H H 0.0000 0.0000 'International Tables Vol C Tables 4.2.6.8 and 6.1.1.4'
N N 0.0061 0.0033 'International Tables Vol C Tables 4.2.6.8 and 6.1.1.4'
O O 0.0106 0.0060 'International Tables Vol C Tables 4.2.6.8 and 6.1.1.4'
Ni Ni 0.3393 1.1124 'International Tables Vol C Tables 4.2.6.8 and 6.1.1.4'

loop_
_geom_angle_atom_site_label_1
_geom_angle_atom_site_label_2
_geom_angle_atom_site_label_3
_geom_angle
_geom_angle_site_symmetry_1
_geom_angle_site_symmetry_3
O1 Ni1 O1 89.28(7) . 2_556
O1 Ni1 N1 171.61(5) . 2_556
O1 Ni1 N1 93.27(5) 2_556 2_556
O1 Ni1 N1 93.27(5) . .
O1 Ni1 N1 171.61(5) 2_556 .
N1 Ni1 N1 85.35(8) 2_556 .
C1 O1 Ni1 109.26(9) . .
C8 N1 C15 117.02(13) . .
C8 N1 Ni1 112.52(10) . .
C15 N1 Ni1 129.84(11) . .
O1 C1 C1 116.06(8) . 2_556
O1 C1 C2 122.62(14) . .
C1 C1 C2 121.32(9) 2_556 .
C3 C2 C7 120.06(16) . .
C3 C2 C1 121.14(16) . .
C7 C2 C1 118.77(15) . .
C4 C3 C2 120.88(18) . .
C3 C4 C5 119.61(19) . .
C6 C5 C4 120.35(18) . .
C5 C6 C7 121.70(19) . .
C6 C7 C2 117.33(17) . .
C6 C7 C7 122.82(12) . 2_556
C2 C7 C7 119.85(10) . 2_556
N1 C8 C8 114.81(9) . 2_556
N1 C8 C9 136.73(14) . .
C8 C8 C9 108.46(9) 2_556 .
C10 C9 C14 119.44(17) . .
C10 C9 C8 135.81(16) . .
C14 C9 C8 104.69(15) . .
C9 C10 C11 118.08(18) . .
C12 C11 C10 122.32(18) . .
C11 C12 C13 120.95(19) . .
C14 C13 C12 115.88(13) . .
C14 C13 C12 115.88(13) . 2_556
C12 C13 C12 128.2(3) . 2_556
C13 C14 C9 123.17(11) . 2_556
C13 C14 C9 123.17(11) . .
C9 C14 C9 113.7(2) 2_556 .
C20 C15 C16 122.49(14) . .
C20 C15 N1 119.65(14) . .
C16 C15 N1 117.78(14) . .
C17 C16 C15 117.94(15) . .
C17 C16 C21 120.31(15) . .
C15 C16 C21 121.74(14) . .
C16 C17 C18 121.60(16) . .
C19 C18 C17 118.52(14) . .
C19 C18 C22 122.43(15) . .
C17 C18 C22 119.03(16) . .
C18 C19 C20 121.96(15) . .
C15 C20 C19 117.40(15) . .
C15 C20 C23 120.26(14) . .
C19 C20 C23 122.32(15) . .

loop_
_geom_bond_atom_site_label_1
_geom_bond_atom_site_label_2
_geom_bond_distance
_geom_bond_site_symmetry_2
Ni1 O1 1.8219(11) .
Ni1 O1 1.8220(11) 2_556
Ni1 N1 1.8837(13) 2_556
Ni1 N1 1.8837(13) .
O1 C1 1.3441(19) .
N1 C8 1.302(2) .
N1 C15 1.4413(19) .
C1 C1 1.378(3) 2_556
C1 C2 1.432(2) .
C2 C3 1.410(2) .
C2 C7 1.419(2) .
C3 C4 1.370(3) .
C4 C5 1.403(3) .
C5 C6 1.373(3) .
C6 C7 1.412(2) .
C7 C7 1.456(4) 2_556
C8 C8 1.461(3) 2_556
C8 C9 1.461(2) .
C9 C10 1.377(2) .
C9 C14 1.426(2) .
C10 C11 1.414(3) .
C11 C12 1.378(3) .
C12 C13 1.424(2) .
C13 C14 1.395(3) .
C13 C12 1.424(2) 2_556
C14 C9 1.426(2) 2_556
C15 C20 1.394(2) .
C15 C16 1.396(2) .
C16 C17 1.392(2) .
C16 C21 1.510(2) .
C17 C18 1.397(2) .
C18 C19 1.389(2) .
C18 C22 1.514(2) .
C19 C20 1.401(2) .
C20 C23 1.504(2) .
